data_2101112
loop_
_publ_author_name
'Ammon, H. L.'
'Du, Z.'
'Holden, J. R.'
'Paquette, L. A.'

_publ_section_title
;
 Structure of 1,1,5,5-tetranitro-[4]peristylane. Structure solution
 from molecular packing analysis
;
_journal_issue 2
_journal_name_full 'Acta Crystallographica Section B'
_journal_page_first 216
_journal_page_last 220
_journal_paper_doi 10.1107/S0108768193009279
_journal_volume 50
_journal_year 1994
_chemical_formula_sum 'C12 H12 N4 O8'
_chemical_formula_weight 340.3
_space_group_crystal_system monoclinic
_space_group_IT_number 4
_space_group_name_Hall 'P 2yb'
_space_group_name_H-M_alt 'P 1 21 1'
_atom_type_scat_source 'IntTabIV pp155-175'
_cell_angle_alpha 90
_cell_angle_beta 96.790(10)
_cell_angle_gamma 90
_cell_formula_units_Z 2
_cell_length_a 7.0730(10)
_cell_length_b 11.6240(10)
_cell_length_c 8.2310(10)
_cell_measurement_reflns_used 25
_cell_measurement_temperature 293
_cell_measurement_theta_max 25.2
_cell_measurement_theta_min 7.4
_cell_volume 671.98(14)
_diffrn_measurement_device 'Enraf-Nonius CAD-4'
_diffrn_radiation_type CuK\a
_diffrn_radiation_wavelength 1.54178
_diffrn_reflns_av_R_equivalents '0.030 for 78 pairs'
_diffrn_reflns_limit_h_max 7
_diffrn_reflns_limit_h_min -7
_diffrn_reflns_limit_k_max 0
_diffrn_reflns_limit_k_min -11
_diffrn_reflns_limit_l_max 8
_diffrn_reflns_limit_l_min 0
_diffrn_reflns_number 1285
_diffrn_reflns_theta_max 60.0
_diffrn_standards_decay_% '-2.8 -> 0.7% <-1.8%>'
_diffrn_standards_interval_time 60
_diffrn_standards_number 7
_exptl_absorpt_coefficient_mu 1.20
_exptl_absorpt_correction_type none
_exptl_crystal_colour colorless
_exptl_crystal_density_diffrn 1.682
_exptl_crystal_description rod
_exptl_crystal_size_max 0.40
_exptl_crystal_size_mid 0.037
_exptl_crystal_size_min 0.033
_refine_diff_density_max 0.28
_refine_diff_density_min -0.31
_refine_ls_extinction_method none
_refine_ls_goodness_of_fit_obs 1.7
_refine_ls_hydrogen_treatment refU
_refine_ls_number_parameters 228
_refine_ls_number_reflns 730
_refine_ls_R_factor_obs 0.057
_refine_ls_shift/esd_max 0.09
_refine_ls_structure_factor_coef F
_refine_ls_weighting_details 'w = 1/\s^2^(F~o~)'
_refine_ls_weighting_scheme calc
_refine_ls_wR_factor_obs 0.067
_reflns_number_observed 730
_reflns_number_total 1054
_reflns_observed_criterion I>3\s(I)
_cod_data_source_file cr1059.cif
_cod_data_source_block cr1059a
_cod_depositor_comments
;
The following automatic conversions were performed:

'_refine_ls_weighting_scheme' value '1/\s^2^(F~o~)' was changed to
'calc'. New tag '_refine_ls_weighting_details' was created. The value
of the new tag was set to 'w = 1/\s^2^(F~o~)'.

Automatic conversion script
Id: cif_fix_values 3143 2015-03-26 13:38:13Z robertas 
;
_cod_original_cell_volume 671.7(8)
_cod_database_code 2101112

loop_
_space_group_symop_id
_space_group_symop_operation_xyz
1 x,y,z
2 -x,y+1/2,-z

loop_
_atom_site_label
_atom_site_fract_x
_atom_site_fract_y
_atom_site_fract_z
O1 -.3640(10) .0620 .6700(10)
O2 -.538(2) .2060(10) .5910(10)
O3 -.3060(10) -.0410(10) .3540(10)
O4 -.0410(10) .0340(10) .4740(10)
O5 .049(2) .4520(10) -.0900(10)
O6 -.2510(10) .4540(10) -.1540(10)
O7 -.0600(10) .1770(10) -.1480(10)
O8 .1670(10) .2200(10) .0430(10)
N1 -.4150(10) .1400(10) .5740(10)
N2 -.206(2) .0370(10) .4160(10)
N3 -.113(2) .4180(10) -.0810(10)
N4 .0030(10) .2270(10) -.0240(10)
C1 -.3080(10) .1550(10) .4210(10)
C2 -.1780(10) .2590(10) .4540(10)
C3 -.0160(10) .2680(10) .3430(10)
C4 -.0660(10) .3600(10) .2110(10)
C5 -.1290(10) .3170(10) .0420(10)
C6 -.3370(10) .2790(10) .0310(10)
C7 -.3700(10) .1620(10) .1090(10)
C8 -.4490(10) .1780(10) .2720(10)
C9 -.317(2) .3590(10) .4010(10)
C10 -.2460(10) .4210(10) .2510(10)
C11 -.4180(10) .3680(10) .1390(10)
C12 -.4850(10) .3100(10) .2850(10)
H1 -.1296 .2634 .5674
H2 .1009 .2872 .4079
H3 -.0010 .1963 .2904
H4 .0372 .4153 .2126
H5 -.3983 .2812 -.0796
H6 -.4558 .1184 .0370
H7 -.2502 .1232 .1266
H8 -.5617 .1338 .2752
H9 -.3502 .4079 .4877
H10 -.2425 .5033 .2577
H11 -.5070 .4218 .0812
H12 -.6096 .3307 .3096

loop_
_geom_angle_atom_site_label_1
_geom_angle_atom_site_label_2
_geom_angle_atom_site_label_3
_geom_angle
_geom_angle_publ_flag
O1 N1 O2 125.0(10) yes
O1 N1 C1 118.0(10) yes
O2 N1 C1 118.0(10) yes
O3 N2 O4 128.0(10) yes
O3 N2 C1 115.0(10) yes
O4 N2 C1 117.0(10) yes
O5 N3 O6 127.0(10) yes
O5 N3 C5 115.0(10) yes
O6 N3 C5 119.0(10) yes
O7 N4 O8 126.0(10) yes
O7 N4 C5 115.9(9) yes
O8 N4 C5 118.2(9) yes
N1 C1 N2 101.5(8) yes
N1 C1 C2 106.6(9) yes
N1 C1 C8 109.7(8) yes
N2 C1 C2 115.7(8) yes
N2 C1 C8 113.4(9) yes
C2 C1 C8 109.4(9) yes
C1 C2 C3 115.1(9) yes
C1 C2 C9 101.4(8) yes
C3 C2 C9 105.7(9) yes
C2 C3 C4 109.9(8) yes
C3 C4 C5 115.9(9) yes
C3 C4 C10 107.5(7) yes
C5 C4 C10 100.8(8) yes
N3 C5 N4 100.8(7) yes
N3 C5 C4 107.9(8) yes
N3 C5 C6 108.9(8) yes
N4 C5 C4 115.1(8) yes
N4 C5 C6 114.2(8) yes
C4 C5 C6 109.4(8) yes
C5 C6 C7 115.0(8) yes
C5 C6 C11 101.4(8) yes
C7 C6 C11 105.6(8) yes
C6 C7 C8 110.7(8) yes
C1 C8 C7 114.7(8) yes
C1 C8 C12 102.3(9) yes
C7 C8 C12 105.1(9) yes
C2 C9 C10 108.3(8) yes
C2 C9 C12 107.8(9) yes
C10 C9 C12 88.6(8) yes
C4 C10 C9 108.2(8) yes
C4 C10 C11 107.8(8) yes
C9 C10 C11 89.4(7) yes
C6 C11 C10 107.1(8) yes
C6 C11 C12 110.0(9) yes
C10 C11 C12 90.2(8) yes
C8 C12 C9 106.8(9) yes
C8 C12 C11 108.3(9) yes
C9 C12 C11 91.9(8) yes

loop_
_geom_bond_atom_site_label_1
_geom_bond_atom_site_label_2
_geom_bond_distance
_geom_bond_publ_flag
O1 N1 1.240(10) yes
O2 N1 1.180(10) yes
O3 N2 1.230(10) yes
O4 N2 1.210(10) yes
O5 N3 1.210(10) yes
O6 N3 1.160(10) yes
O7 N4 1.220(10) yes
O8 N4 1.220(10) yes
N1 C1 1.560(10) yes
N2 C1 1.550(10) yes
N3 C5 1.570(10) yes
N4 C5 1.540(10) yes
C1 C2 1.520(10) yes
C1 C8 1.510(10) yes
C2 C3 1.550(10) yes
C2 C9 1.560(10) yes
C3 C4 1.530(10) yes
C4 C5 1.500(10) yes
C4 C10 1.520(10) yes
C5 C6 1.520(10) yes
C6 C7 1.530(10) yes
C6 C11 1.520(10) yes
C7 C8 1.520(10) yes
C8 C12 1.56(2) yes
C9 C10 1.560(10) yes
C9 C12 1.540(10) yes
C10 C11 1.560(10) yes
C11 C12 1.50(2) yes

loop_
_geom_torsion_atom_site_label_1
_geom_torsion_atom_site_label_2
_geom_torsion_atom_site_label_3
_geom_torsion_atom_site_label_4
_geom_torsion
O1 N1 C1 N2 17.0(10)
O1 N1 C1 C2 -105.0(10)
O1 N1 C1 C8 137.0(10)
O2 N1 C1 N2 -164.0(10)
O2 N1 C1 C2 74.0(10)
O2 N1 C1 C8 -44.0(10)
O3 N2 C1 N1 81.0(10)
O3 N2 C1 C2 -164.0(10)
O3 N2 C1 C8 -37.0(10)
O4 N2 C1 N1 -99.0(10)
O4 N2 C1 C2 16.0(10)
O4 N2 C1 C8 144.0(10)
O5 N3 C5 N4 -56.0(10)
O5 N3 C5 C4 65.0(10)
O5 N3 C5 C6 -176.0(10)
O6 N3 C5 N4 124.0(10)
O6 N3 C5 C4 -115.0(10)
O6 N3 C5 C6 3.0(10)
O7 N4 C5 N3 -76.0(10)
O7 N4 C5 C4 168.4(9)
O7 N4 C5 C6 41.0(10)
O8 N4 C5 N3 97.0(10)
O8 N4 C5 C4 -18.0(10)
O8 N4 C5 C6 -146.0(9)
